data_2230824
loop_
_publ_author_name
'Ozair, Lailatun Nazirah'
'Abdullah, Norbani'
'Lo, Kong Mun'

_publ_section_title
;
 Bis(4-hydroxybenzoato-\k^2^<i>O</i>,<i>O</i>')bis(pyridine-\k<i>N</i>)copper(II)
;
_journal_coeditor_code OM2435
_journal_issue 7
_journal_name_full 'Acta Crystallographica Section E'
_journal_page_first m952
_journal_paper_doi 10.1107/S1600536811023038
_journal_volume 67
_journal_year 2011
_chemical_formula_iupac '[Cu (C7 H5 O3)2 (C5 H5 N)2]'
_chemical_formula_moiety 'C24 H20 Cu N2 O6'
_chemical_formula_sum 'C24 H20 Cu N2 O6'
_chemical_formula_weight 495.96
_chemical_name_systematic
;
Bis(4-hydroxybenzoato-\k^2^<i>O</i>,<i>O</i>')bis(pyridine-\k<i>N</i>)copper(II)
;
_space_group_IT_number 14
_symmetry_cell_setting monoclinic
_symmetry_space_group_name_Hall '-P 2ybc'
_symmetry_space_group_name_H-M 'P 1 21/c 1'
_atom_sites_solution_hydrogens geom
_atom_sites_solution_primary direct
_atom_sites_solution_secondary difmap
_audit_creation_method SHELXL-97
_cell_angle_alpha 90.00
_cell_angle_beta 109.1240(10)
_cell_angle_gamma 90.00
_cell_formula_units_Z 2
_cell_length_a 10.6715(2)
_cell_length_b 8.53850(10)
_cell_length_c 12.3988(2)
_cell_measurement_reflns_used 4633
_cell_measurement_temperature 100(2)
_cell_measurement_theta_max 28.24
_cell_measurement_theta_min 2.95
_cell_volume 1067.41(3)
_computing_cell_refinement 'SAINT (Bruker, 2008)'
_computing_data_collection 'APEX2 (Bruker, 2008)'
_computing_data_reduction 'SAINT (Bruker, 2008)'
_computing_molecular_graphics 'X-SEED (Barbour, 2001)'
_computing_publication_material 'pubCIF (Westrip, 2010)'
_computing_structure_refinement 'SHELXL97 (Sheldrick, 2008)'
_computing_structure_solution 'SHELXS97 (Sheldrick, 2008)'
_diffrn_ambient_temperature 100(2)
_diffrn_measured_fraction_theta_full 1.000
_diffrn_measured_fraction_theta_max 1.000
_diffrn_measurement_device_type 'Bruker SMART APEXII'
_diffrn_measurement_method '\f and \w'
_diffrn_radiation_monochromator graphite
_diffrn_radiation_source 'fine-focus sealed tube'
_diffrn_radiation_type MoK\a
_diffrn_radiation_wavelength 0.71073
_diffrn_reflns_av_R_equivalents 0.0229
_diffrn_reflns_av_sigmaI/netI 0.0209
_diffrn_reflns_limit_h_max 13
_diffrn_reflns_limit_h_min -13
_diffrn_reflns_limit_k_max 11
_diffrn_reflns_limit_k_min -11
_diffrn_reflns_limit_l_max 16
_diffrn_reflns_limit_l_min -16
_diffrn_reflns_number 9756
_diffrn_reflns_theta_full 27.50
_diffrn_reflns_theta_max 27.50
_diffrn_reflns_theta_min 2.02
_exptl_absorpt_coefficient_mu 1.069
_exptl_absorpt_correction_T_max 0.7457
_exptl_absorpt_correction_T_min 0.6627
_exptl_absorpt_correction_type multi-scan
_exptl_absorpt_process_details '(SADABS; Sheldrick, 1996)'
_exptl_crystal_colour 'dark green'
_exptl_crystal_density_diffrn 1.543
_exptl_crystal_density_method 'not measured'
_exptl_crystal_description block
_exptl_crystal_F_000 510
_exptl_crystal_size_max 0.30
_exptl_crystal_size_mid 0.26
_exptl_crystal_size_min 0.20
_refine_diff_density_max 0.379
_refine_diff_density_min -0.318
_refine_ls_extinction_method none
_refine_ls_goodness_of_fit_ref 1.055
_refine_ls_hydrogen_treatment constr
_refine_ls_matrix_type full
_refine_ls_number_parameters 152
_refine_ls_number_reflns 2448
_refine_ls_number_restraints 0
_refine_ls_restrained_S_all 1.055
_refine_ls_R_factor_all 0.0306
_refine_ls_R_factor_gt 0.0263
_refine_ls_shift/su_max 0.000
_refine_ls_shift/su_mean 0.000
_refine_ls_structure_factor_coef Fsqd
_refine_ls_weighting_details 'calc w=1/[\s^2^(Fo^2^)+(0.0301P)^2^+0.7197P] where P=(Fo^2^+2Fc^2^)/3'
_refine_ls_weighting_scheme calc
_refine_ls_wR_factor_gt 0.0643
_refine_ls_wR_factor_ref 0.0664
_reflns_number_gt 2202
_reflns_number_total 2448
_reflns_threshold_expression I>2sigma(I)
_cod_data_source_file om2435.cif
_cod_data_source_block I
_cod_original_sg_symbol_H-M 'P 21/c'
_cod_database_code 2230824
_cod_database_fobs_code 2230824

loop_
_symmetry_equiv_pos_as_xyz
'x, y, z'
'-x, y+1/2, -z+1/2'
'-x, -y, -z'
'x, -y-1/2, z-1/2'

loop_
_atom_site_type_symbol
_atom_site_label
_atom_site_fract_x
_atom_site_fract_y
_atom_site_fract_z
_atom_site_U_iso_or_equiv
_atom_site_adp_type
_atom_site_calc_flag
_atom_site_refinement_flags
_atom_site_occupancy
_atom_site_symmetry_multiplicity
_atom_site_disorder_assembly
_atom_site_disorder_group
Cu Cu1 1.0000 0.0000 1.0000 0.01147(8) Uani d S 1 2 . .
O O1 0.82299(10) 0.04277(13) 1.01071(9) 0.0143(2) Uani d . 1 1 . .
O O2 0.81152(11) 0.10333(13) 0.83387(9) 0.0162(2) Uani d . 1 1 . .
O O3 0.28650(12) 0.42997(16) 0.85782(10) 0.0258(3) Uani d . 1 1 . .
H H3A 0.2618 0.4788 0.7956 0.039 Uiso calc R 1 1 . .
N N1 1.05579(12) 0.21481(15) 1.06344(11) 0.0139(3) Uani d . 1 1 . .
C C1 0.76211(15) 0.10384(17) 0.91341(13) 0.0138(3) Uani d . 1 1 . .
C C2 0.63226(15) 0.18074(17) 0.89663(13) 0.0152(3) Uani d . 1 1 . .
C C3 0.56256(16) 0.24646(19) 0.79114(14) 0.0181(3) Uani d . 1 1 . .
H H3 0.5956 0.2350 0.7291 0.022 Uiso calc R 1 1 . .
C C4 0.44571(16) 0.32832(19) 0.77537(14) 0.0191(3) Uani d . 1 1 . .
H H4 0.3985 0.3717 0.7028 0.023 Uiso calc R 1 1 . .
C C5 0.39815(16) 0.3465(2) 0.86627(14) 0.0193(3) Uani d . 1 1 . .
C C6 0.46532(18) 0.2783(2) 0.97123(15) 0.0270(4) Uani d . 1 1 . .
H H6 0.4314 0.2881 1.0328 0.032 Uiso calc R 1 1 . .
C C7 0.58159(17) 0.1960(2) 0.98591(14) 0.0232(4) Uani d . 1 1 . .
H H7 0.6271 0.1496 1.0577 0.028 Uiso calc R 1 1 . .
C C8 1.01481(17) 0.27077(19) 1.14781(14) 0.0188(3) Uani d . 1 1 . .
H H8 0.9540 0.2105 1.1719 0.023 Uiso calc R 1 1 . .
C C9 1.05787(19) 0.4126(2) 1.20074(15) 0.0242(4) Uani d . 1 1 . .
H H9 1.0285 0.4478 1.2611 0.029 Uiso calc R 1 1 . .
C C10 1.14449(18) 0.50256(19) 1.16446(15) 0.0226(3) Uani d . 1 1 . .
H H10 1.1758 0.6003 1.1996 0.027 Uiso calc R 1 1 . .
C C11 1.18455(16) 0.4474(2) 1.07611(15) 0.0205(3) Uani d . 1 1 . .
H H11 1.2425 0.5076 1.0485 0.025 Uiso calc R 1 1 . .
C C12 1.13899(15) 0.30311(18) 1.02847(14) 0.0170(3) Uani d . 1 1 . .
H H12 1.1678 0.2651 0.9685 0.020 Uiso calc R 1 1 . .

loop_
_atom_site_aniso_label
_atom_site_aniso_U_11
_atom_site_aniso_U_22
_atom_site_aniso_U_33
_atom_site_aniso_U_12
_atom_site_aniso_U_13
_atom_site_aniso_U_23
Cu1 0.01118(13) 0.00913(13) 0.01483(14) -0.00004(9) 0.00523(9) -0.00102(10)
O1 0.0129(5) 0.0132(5) 0.0172(5) 0.0019(4) 0.0054(4) 0.0005(4)
O2 0.0161(5) 0.0159(5) 0.0175(5) -0.0010(4) 0.0066(4) -0.0009(4)
O3 0.0220(6) 0.0344(7) 0.0245(6) 0.0126(5) 0.0124(5) 0.0100(5)
N1 0.0142(6) 0.0115(6) 0.0158(6) 0.0012(5) 0.0045(5) 0.0001(5)
C1 0.0132(7) 0.0085(6) 0.0193(7) -0.0027(5) 0.0047(6) -0.0019(6)
C2 0.0128(7) 0.0117(7) 0.0200(8) -0.0013(6) 0.0039(6) -0.0020(6)
C3 0.0199(8) 0.0170(7) 0.0186(8) 0.0011(6) 0.0080(6) -0.0001(6)
C4 0.0204(8) 0.0188(8) 0.0173(7) 0.0026(6) 0.0050(6) 0.0027(6)
C5 0.0140(7) 0.0208(8) 0.0237(8) 0.0024(6) 0.0070(6) 0.0037(7)
C6 0.0255(9) 0.0378(11) 0.0227(9) 0.0111(8) 0.0148(7) 0.0085(8)
C7 0.0207(8) 0.0299(9) 0.0197(8) 0.0066(7) 0.0076(6) 0.0075(7)
C8 0.0265(8) 0.0140(7) 0.0199(8) -0.0026(6) 0.0130(7) -0.0004(6)
C9 0.0374(10) 0.0175(8) 0.0222(8) -0.0034(7) 0.0160(7) -0.0052(7)
C10 0.0292(9) 0.0139(7) 0.0251(8) -0.0052(7) 0.0094(7) -0.0049(7)
C11 0.0202(8) 0.0151(7) 0.0281(9) -0.0039(6) 0.0107(7) -0.0009(7)
C12 0.0169(7) 0.0151(7) 0.0210(8) -0.0003(6) 0.0089(6) -0.0016(6)

loop_
_atom_type_symbol
_atom_type_description
_atom_type_scat_dispersion_real
_atom_type_scat_dispersion_imag
_atom_type_scat_source
C C 0.0033 0.0016 'International Tables Vol C Tables 4.2.6.8 and 6.1.1.4'
H H 0.0000 0.0000 'International Tables Vol C Tables 4.2.6.8 and 6.1.1.4'
N N 0.0061 0.0033 'International Tables Vol C Tables 4.2.6.8 and 6.1.1.4'
O O 0.0106 0.0060 'International Tables Vol C Tables 4.2.6.8 and 6.1.1.4'
Cu Cu 0.3201 1.2651 'International Tables Vol C Tables 4.2.6.8 and 6.1.1.4'

loop_
_geom_angle_atom_site_label_1
_geom_angle_atom_site_label_2
_geom_angle_atom_site_label_3
_geom_angle_site_symmetry_1
_geom_angle_site_symmetry_3
_geom_angle
_geom_angle_publ_flag
O1 Cu1 O1 . 3_757 180.0 ?
O1 Cu1 N1 . 3_757 91.60(5) ?
O1 Cu1 N1 . . 88.40(5) ?
O1 Cu1 N1 3_757 . 91.60(5) ?
N1 Cu1 N1 3_757 . 180.0 ?
O1 Cu1 O2 . . 57.60(4) ?
O1 Cu1 O2 3_757 . 122.40(4) ?
N1 Cu1 O2 3_757 . 86.83(4) ?
N1 Cu1 O2 . . 93.17(4) ?
C1 O1 Cu1 . . 102.35(9) ?
C1 O2 Cu1 . . 77.78(8) ?
C5 O3 H3A . . 109.5 ?
C12 N1 C8 . . 118.01(13) ?
C12 N1 Cu1 . . 122.01(10) ?
C8 N1 Cu1 . . 119.89(10) ?
O2 C1 O1 . . 121.52(14) ?
O2 C1 C2 . . 120.11(14) ?
O1 C1 C2 . . 118.34(13) ?
C7 C2 C3 . . 118.88(14) ?
C7 C2 C1 . . 121.28(14) ?
C3 C2 C1 . . 119.75(14) ?
C4 C3 C2 . . 120.95(15) ?
C4 C3 H3 . . 119.5 ?
C2 C3 H3 . . 119.5 ?
C3 C4 C5 . . 119.55(15) ?
C3 C4 H4 . . 120.2 ?
C5 C4 H4 . . 120.2 ?
O3 C5 C4 . . 122.64(15) ?
O3 C5 C6 . . 117.43(15) ?
C4 C5 C6 . . 119.94(15) ?
C7 C6 C5 . . 120.02(15) ?
C7 C6 H6 . . 120.0 ?
C5 C6 H6 . . 120.0 ?
C6 C7 C2 . . 120.61(15) ?
C6 C7 H7 . . 119.7 ?
C2 C7 H7 . . 119.7 ?
N1 C8 C9 . . 122.52(15) ?
N1 C8 H8 . . 118.7 ?
C9 C8 H8 . . 118.7 ?
C8 C9 C10 . . 119.02(15) ?
C8 C9 H9 . . 120.5 ?
C10 C9 H9 . . 120.5 ?
C11 C10 C9 . . 118.72(15) ?
C11 C10 H10 . . 120.6 ?
C9 C10 H10 . . 120.6 ?
C10 C11 C12 . . 119.01(15) ?
C10 C11 H11 . . 120.5 ?
C12 C11 H11 . . 120.5 ?
N1 C12 C11 . . 122.69(15) ?
N1 C12 H12 . . 118.7 ?
C11 C12 H12 . . 118.7 ?

loop_
_geom_bond_atom_site_label_1
_geom_bond_atom_site_label_2
_geom_bond_site_symmetry_2
_geom_bond_distance
_geom_bond_publ_flag
Cu1 O1 . 1.9706(10) ?
Cu1 N1 . 2.0076(13) ?
Cu1 O2 . 2.5204(11) ?
O1 C1 . 1.2790(19) ?
O2 C1 . 1.2614(18) ?
O3 C5 . 1.3624(19) ?
O3 H3A . 0.8400 ?
N1 C12 . 1.340(2) ?
N1 C8 . 1.347(2) ?
C1 C2 . 1.485(2) ?
C2 C7 . 1.388(2) ?
C2 C3 . 1.393(2) ?
C3 C4 . 1.386(2) ?
C3 H3 . 0.9500 ?
C4 C5 . 1.388(2) ?
C4 H4 . 0.9500 ?
C5 C6 . 1.391(2) ?
C6 C7 . 1.385(2) ?
C6 H6 . 0.9500 ?
C7 H7 . 0.9500 ?
C8 C9 . 1.382(2) ?
C8 H8 . 0.9500 ?
C9 C10 . 1.386(2) ?
C9 H9 . 0.9500 ?
C10 C11 . 1.383(2) ?
C10 H10 . 0.9500 ?
C11 C12 . 1.384(2) ?
C11 H11 . 0.9500 ?
C12 H12 . 0.9500 ?

loop_
_geom_hbond_atom_site_label_D
_geom_hbond_atom_site_label_H
_geom_hbond_atom_site_label_A
_geom_hbond_site_symmetry_A
_geom_hbond_distance_DH
_geom_hbond_distance_HA
_geom_hbond_distance_DA
_geom_hbond_angle_DHA
O3 H3A O2 2_656 0.84 1.87 2.7028(16) 171

loop_
_geom_torsion_atom_site_label_1
_geom_torsion_atom_site_label_2
_geom_torsion_atom_site_label_3
_geom_torsion_atom_site_label_4
_geom_torsion_site_symmetry_1
_geom_torsion_site_symmetry_2
_geom_torsion_site_symmetry_3
_geom_torsion_site_symmetry_4
_geom_torsion
_geom_torsion_publ_flag
O1 Cu1 O1 C1 3_757 . . . -10E1(5) ?
N1 Cu1 O1 C1 3_757 . . . -90.19(9) ?
N1 Cu1 O1 C1 . . . . 89.81(9) ?
O2 Cu1 O1 C1 . . . . -4.95(8) ?
O1 Cu1 O2 C1 . . . . 5.02(8) ?
O1 Cu1 O2 C1 3_757 . . . -174.98(8) ?
N1 Cu1 O2 C1 3_757 . . . 98.93(9) ?
N1 Cu1 O2 C1 . . . . -81.07(9) ?
O1 Cu1 N1 C12 . . . . -143.73(12) ?
O1 Cu1 N1 C12 3_757 . . . 36.27(12) ?
N1 Cu1 N1 C12 3_757 . . . 0E1(10) ?
O2 Cu1 N1 C12 . . . . -86.30(12) ?
O1 Cu1 N1 C8 . . . . 39.72(12) ?
O1 Cu1 N1 C8 3_757 . . . -140.28(12) ?
N1 Cu1 N1 C8 3_757 . . . 0E1(10) ?
O2 Cu1 N1 C8 . . . . 97.15(12) ?
Cu1 O2 C1 O1 . . . . -7.68(13) ?
Cu1 O2 C1 C2 . . . . 170.43(13) ?
Cu1 O1 C1 O2 . . . . 9.84(16) ?
Cu1 O1 C1 C2 . . . . -168.30(11) ?
O2 C1 C2 C7 . . . . -173.84(15) ?
O1 C1 C2 C7 . . . . 4.3(2) ?
O2 C1 C2 C3 . . . . 2.7(2) ?
O1 C1 C2 C3 . . . . -179.10(14) ?
C7 C2 C3 C4 . . . . 1.1(2) ?
C1 C2 C3 C4 . . . . -175.51(14) ?
C2 C3 C4 C5 . . . . 0.7(2) ?
C3 C4 C5 O3 . . . . 177.74(15) ?
C3 C4 C5 C6 . . . . -2.2(3) ?
O3 C5 C6 C7 . . . . -178.07(17) ?
C4 C5 C6 C7 . . . . 1.9(3) ?
C5 C6 C7 C2 . . . . 0.0(3) ?
C3 C2 C7 C6 . . . . -1.5(3) ?
C1 C2 C7 C6 . . . . 175.12(17) ?
C12 N1 C8 C9 . . . . -1.7(2) ?
Cu1 N1 C8 C9 . . . . 175.01(13) ?
N1 C8 C9 C10 . . . . 1.3(3) ?
C8 C9 C10 C11 . . . . 0.2(3) ?
C9 C10 C11 C12 . . . . -1.2(3) ?
C8 N1 C12 C11 . . . . 0.6(2) ?
Cu1 N1 C12 C11 . . . . -176.06(12) ?
C10 C11 C12 N1 . . . . 0.9(3) ?
